data_7109682
loop_
_publ_author_name
'Lei Wang'
'Weiting Yang'
'Fei-Yan Yi'
'Hao Wang'
'Zhigang Xie'
'Jinkui Tang'
'Zhong-Ming Sun'

_publ_section_title
;
 A highly efficient 'metalloligand' strategy for the synthesis of ternary
 Ln-Ru-W hybrids
;
_journal_name_full Chem.Commun.
_journal_page_first 7911
_journal_paper_doi 10.1039/c3cc43277g
_journal_volume 49
_journal_year 2013
_chemical_formula_sum 'C32.5 H22 Er1.25 N6 O28.5 Ru Si0.5 W6'
_chemical_formula_weight 2379.85
_chemical_name_systematic
; 
 ? 
;
_space_group_IT_number 63
_symmetry_cell_setting orthorhombic
_symmetry_space_group_name_Hall '-C 2c 2'
_symmetry_space_group_name_H-M 'C m c m'
_atom_sites_solution_hydrogens geom
_atom_sites_solution_primary direct
_atom_sites_solution_secondary difmap
_audit_creation_method SHELXL-97
_cell_angle_alpha 90.00
_cell_angle_beta 90.00
_cell_angle_gamma 90.00
_cell_formula_units_Z 16
_cell_length_a 44.598(4)
_cell_length_b 27.606(3)
_cell_length_c 27.251(3)
_cell_measurement_temperature 175(2)
_cell_measurement_theta_max 26.07
_cell_measurement_theta_min 0.87
_cell_volume 33551(6)
_computing_structure_refinement 'SHELXL-97 (Sheldrick, 1997)'
_computing_structure_solution 'SHELXS-97 (Sheldrick, 1990)'
_diffrn_ambient_temperature 175(2)
_diffrn_measured_fraction_theta_full 0.997
_diffrn_measured_fraction_theta_max 0.997
_diffrn_radiation_monochromator graphite
_diffrn_radiation_source 'fine-focus sealed tube'
_diffrn_radiation_type MoK\a
_diffrn_radiation_wavelength 0.71073
_diffrn_reflns_av_R_equivalents 0.0796
_diffrn_reflns_av_sigmaI/netI 0.0754
_diffrn_reflns_limit_h_max 43
_diffrn_reflns_limit_h_min -55
_diffrn_reflns_limit_k_max 34
_diffrn_reflns_limit_k_min -32
_diffrn_reflns_limit_l_max 33
_diffrn_reflns_limit_l_min -30
_diffrn_reflns_number 92389
_diffrn_reflns_theta_full 26.07
_diffrn_reflns_theta_max 26.07
_diffrn_reflns_theta_min 0.87
_exptl_absorpt_coefficient_mu 9.667
_exptl_absorpt_correction_T_max 0.7453
_exptl_absorpt_correction_T_min 0.3347
_exptl_absorpt_correction_type multi-scan
_exptl_absorpt_process_details 'SADABS; Bruker, 2000'
_exptl_crystal_colour Red
_exptl_crystal_density_diffrn 1.885
_exptl_crystal_density_method 'not measured'
_exptl_crystal_description Block
_exptl_crystal_F_000 17072
_exptl_crystal_size_max 0.33
_exptl_crystal_size_mid 0.29
_exptl_crystal_size_min 0.22
_platon_squeeze_details
;
;
_refine_diff_density_max 5.241
_refine_diff_density_min -1.794
_refine_diff_density_rms 0.172
_refine_ls_extinction_method none
_refine_ls_goodness_of_fit_ref 1.071
_refine_ls_hydrogen_treatment constr
_refine_ls_matrix_type full
_refine_ls_number_parameters 713
_refine_ls_number_reflns 17169
_refine_ls_number_restraints 0
_refine_ls_restrained_S_all 1.071
_refine_ls_R_factor_all 0.0822
_refine_ls_R_factor_gt 0.0461
_refine_ls_shift/su_max 0.001
_refine_ls_shift/su_mean 0.000
_refine_ls_structure_factor_coef Fsqd
_refine_ls_weighting_details 'calc w=1/[\s^2^(Fo^2^)+(0.0280P)^2^+0.0000P] where P=(Fo^2^+2Fc^2^)/3'
_refine_ls_weighting_scheme calc
_refine_ls_wR_factor_gt 0.0947
_refine_ls_wR_factor_ref 0.1002
_reflns_number_gt 9786
_reflns_number_total 17169
_reflns_threshold_expression >2sigma(I)
_cod_data_source_file c3cc43277g.txt
_cod_data_source_block b
_cod_original_sg_symbol_H-M Cmcm
_cod_original_formula_sum 'C32.50 H22 Er1.25 N6 O28.50 Ru Si0.50 W6'
_cod_database_code 7109682

loop_
_symmetry_equiv_pos_as_xyz
'x, y, z'
'-x, -y, z+1/2'
'-x, y, -z+1/2'
'x, -y, -z'
'x+1/2, y+1/2, z'
'-x+1/2, -y+1/2, z+1/2'
'-x+1/2, y+1/2, -z+1/2'
'x+1/2, -y+1/2, -z'
'-x, -y, -z'
'x, y, -z-1/2'
'x, -y, z-1/2'
'-x, y, z'
'-x+1/2, -y+1/2, -z'
'x+1/2, y+1/2, -z-1/2'
'x+1/2, -y+1/2, z-1/2'
'-x+1/2, y+1/2, z'

loop_
_atom_site_label
_atom_site_type_symbol
_atom_site_fract_x
_atom_site_fract_y
_atom_site_fract_z
_atom_site_U_iso_or_equiv
_atom_site_adp_type
_atom_site_occupancy
_atom_site_symmetry_multiplicity
_atom_site_calc_flag
_atom_site_refinement_flags
W1 W 0.210108(10) 0.226494(16) 0.317572(14) 0.05752(12) Uani 1 1 d .
W2 W 0.267680(9) 0.148146(17) 0.317621(14) 0.05768(13) Uani 1 1 d .
W3 W 0.204604(10) 0.121541(17) 0.379230(14) 0.05992(13) Uani 1 1 d .
W4 W 0.197610(10) 0.006637(16) 0.311504(14) 0.06097(13) Uani 1 1 d .
W5 W 0.140713(13) 0.19842(2) 0.2500 0.06283(18) Uani 1 2 d S
W6 W 0.260782(13) 0.03299(2) 0.2500 0.06104(17) Uani 1 2 d S
W7 W 0.134933(10) 0.093793(18) 0.311661(15) 0.06595(14) Uani 1 1 d .
Er1 Er 0.5000 0.12113(3) 0.31813(2) 0.05793(19) Uani 1 2 d S
Er2 Er 0.541176(13) 0.22116(3) 0.2500 0.05819(19) Uani 1 2 d S
Er3 Er 0.5000 0.0000 0.5000 0.1305(6) Uani 1 4 d S
Ru1 Ru 0.669159(15) 0.13724(3) 0.50250(3) 0.04433(19) Uani 1 1 d .
Si1 Si 0.20270(7) 0.11893(11) 0.2500 0.0273(7) Uani 1 2 d S
O1 O 0.11769(19) 0.2458(4) 0.2500 0.079(3) Uani 1 2 d S
O2 O 0.10784(14) 0.0761(3) 0.3516(2) 0.087(2) Uani 1 1 d .
O3 O 0.2938(2) 0.0035(3) 0.2500 0.079(3) Uani 1 2 d S
O4 O 0.19048(14) -0.0406(2) 0.3506(2) 0.075(2) Uani 1 1 d .
O5 O 0.30272(14) 0.1564(3) 0.3401(2) 0.073(2) Uani 1 1 d .
O6 O 0.15995(13) 0.0384(2) 0.3083(2) 0.0641(19) Uani 1 1 d .
O7 O 0.12227(13) 0.1589(2) 0.2992(2) 0.0660(19) Uani 1 1 d .
O8 O 0.21635(12) 0.1442(2) 0.2979(2) 0.0531(17) Uani 1 1 d .
O9 O 0.16473(13) 0.1194(2) 0.3554(2) 0.0654(19) Uani 1 1 d .
O10 O 0.16992(13) 0.2173(2) 0.2982(2) 0.0602(18) Uani 1 1 d .
O11 O 0.11782(17) 0.0764(4) 0.2500 0.070(3) Uani 1 2 d S
O12 O 0.21914(17) 0.2365(3) 0.2500 0.051(2) Uani 1 2 d S
O13 O 0.20945(15) 0.2836(2) 0.3400(2) 0.076(2) Uani 1 1 d .
O14 O 0.24739(13) 0.1292(2) 0.3769(2) 0.0602(18) Uani 1 1 d .
O15 O 0.27324(18) 0.1620(3) 0.2500 0.056(2) Uani 1 2 d S
O16 O 0.26822(13) 0.0826(2) 0.2978(2) 0.0596(17) Uani 1 1 d .
O17 O 0.20019(15) 0.1143(2) 0.4404(2) 0.072(2) Uani 1 1 d .
O18 O 0.20260(13) 0.1909(2) 0.3760(2) 0.0659(19) Uani 1 1 d .
O19 O 0.25161(14) 0.2117(2) 0.32691(19) 0.0612(18) Uani 1 1 d .
O20 O 0.18949(19) -0.0252(3) 0.2500 0.066(3) Uani 1 2 d S
O21 O 0.16684(18) 0.1245(3) 0.2500 0.049(2) Uani 1 2 d S
O22 O 0.23964(14) -0.0041(2) 0.2988(2) 0.0664(19) Uani 1 1 d .
O23 O 0.20865(13) 0.0575(2) 0.3562(2) 0.0609(18) Uani 1 1 d .
O24 O 0.21128(17) 0.0629(3) 0.2500 0.052(2) Uani 1 2 d S
O25 O 0.56835(16) 0.1955(3) 0.3151(3) 0.097(3) Uani 1 1 d .
O26 O 0.5665(2) -0.0219(4) 0.6084(4) 0.131(4) Uani 1 1 d .
O27 O 0.53965(16) 0.1502(3) 0.3634(3) 0.095(3) Uani 1 1 d .
O28 O 0.5000 0.2054(3) 0.3002(3) 0.050(2) Uani 1 2 d S
O29 O 0.53043(15) 0.1370(3) 0.2500 0.049(2) Uani 1 2 d S
O30 O 0.5000 0.0801(6) 0.3953(6) 0.154(7) Uani 1 2 d S
O31 O 0.5369(2) 0.0124(4) 0.5521(4) 0.133(4) Uani 1 1 d .
O32 O 0.5000 0.0787(6) 0.4787(5) 0.137(5) Uani 1 2 d S
N1 N 0.68994(16) 0.0889(3) 0.4571(3) 0.0479(19) Uani 1 1 d .
N2 N 0.69385(15) 0.1972(3) 0.4847(2) 0.0456(19) Uani 1 1 d .
N3 N 0.70473(15) 0.1167(3) 0.5450(3) 0.050(2) Uani 1 1 d .
N4 N 0.63535(15) 0.1536(3) 0.4545(2) 0.0471(19) Uani 1 1 d .
N5 N 0.63764(16) 0.0872(3) 0.5218(3) 0.051(2) Uani 1 1 d .
N6 N 0.65247(15) 0.1889(3) 0.5504(2) 0.0443(18) Uani 1 1 d .
C1 C 0.68529(19) 0.2385(4) 0.5076(3) 0.046(2) Uani 1 1 d .
C2 C 0.71691(19) 0.2000(4) 0.4522(3) 0.051(2) Uani 1 1 d .
H2B H 0.7233 0.1708 0.4370 0.061 Uiso 1 1 calc R
C3 C 0.6413(2) 0.0542(4) 0.5577(3) 0.060(3) Uani 1 1 d .
H3B H 0.6607 0.0494 0.5712 0.072 Uiso 1 1 calc R
C4 C 0.7259(2) 0.0906(4) 0.5213(4) 0.057(3) Uani 1 1 d .
C5 C 0.61019(19) 0.0934(3) 0.4995(3) 0.048(2) Uani 1 1 d .
C6 C 0.7106(2) 0.1316(4) 0.5909(3) 0.058(3) Uani 1 1 d .
H6A H 0.6956 0.1491 0.6080 0.069 Uiso 1 1 calc R
C7 C 0.5641(2) 0.1728(5) 0.3516(4) 0.070(3) Uani 1 1 d .
C8 C 0.6199(2) 0.2198(6) 0.6143(4) 0.090(4) Uani 1 1 d .
H8A H 0.6057 0.2137 0.6396 0.107 Uiso 1 1 calc R
C9 C 0.6138(2) 0.1917(4) 0.3844(3) 0.070(3) Uani 1 1 d .
H9A H 0.6155 0.2155 0.3593 0.084 Uiso 1 1 calc R
C10 C 0.5891(2) 0.0339(4) 0.5549(4) 0.067(3) Uani 1 1 d .
C11 C 0.6174(2) 0.0270(4) 0.5755(3) 0.064(3) Uani 1 1 d .
H11A H 0.6202 0.0042 0.6012 0.077 Uiso 1 1 calc R
C12 C 0.6290(3) 0.2655(5) 0.6056(5) 0.086(4) Uani 1 1 d .
H12A H 0.6213 0.2920 0.6239 0.103 Uiso 1 1 calc R
C13 C 0.6312(2) 0.1807(4) 0.5862(4) 0.079(3) Uani 1 1 d .
H13 H 0.6242 0.1488 0.5920 0.094 Uiso 1 1 calc R
C14 C 0.5882(2) 0.1652(4) 0.3885(3) 0.062(3) Uani 1 1 d .
C15 C 0.6948(3) 0.0387(4) 0.3869(4) 0.071(3) Uani 1 1 d .
H15A H 0.6866 0.0269 0.3570 0.085 Uiso 1 1 calc R
C16 C 0.7313(2) 0.2411(5) 0.4399(4) 0.069(3) Uani 1 1 d .
H16A H 0.7469 0.2413 0.4161 0.083 Uiso 1 1 calc R
C17 C 0.7376(3) 0.1225(4) 0.6145(4) 0.076(3) Uani 1 1 d .
H17B H 0.7409 0.1341 0.6469 0.091 Uiso 1 1 calc R
C18 C 0.7224(3) 0.2820(5) 0.4631(4) 0.079(4) Uani 1 1 d .
H18A H 0.7323 0.3117 0.4561 0.095 Uiso 1 1 calc R
C19 C 0.6500(2) 0.2724(4) 0.5692(4) 0.066(3) Uani 1 1 d .
H19A H 0.6566 0.3042 0.5617 0.079 Uiso 1 1 calc R
C20 C 0.75399(19) 0.0813(4) 0.5432(4) 0.073(3) Uani 1 1 d .
H20 H 0.7692 0.0644 0.5257 0.088 Uiso 1 1 calc R
C21 C 0.7590(3) 0.0973(4) 0.5914(4) 0.080(4) Uani 1 1 d .
H21A H 0.7774 0.0904 0.6075 0.096 Uiso 1 1 calc R
C22 C 0.6793(2) 0.0724(4) 0.4145(3) 0.060(3) Uani 1 1 d .
H22A H 0.6606 0.0841 0.4029 0.072 Uiso 1 1 calc R
C23 C 0.7226(3) 0.0220(4) 0.4031(5) 0.078(3) Uani 1 1 d .
H23A H 0.7336 -0.0012 0.3845 0.094 Uiso 1 1 calc R
C24 C 0.6995(2) 0.2815(4) 0.4964(4) 0.068(3) Uani 1 1 d .
H24A H 0.6934 0.3107 0.5118 0.082 Uiso 1 1 calc R
C25 C 0.5857(2) 0.0688(4) 0.5159(4) 0.062(3) Uani 1 1 d .
H25A H 0.5665 0.0746 0.5017 0.074 Uiso 1 1 calc R
C26 C 0.58643(19) 0.1354(4) 0.4282(4) 0.064(3) Uani 1 1 d .
H26A H 0.5681 0.1189 0.4342 0.077 Uiso 1 1 calc R
C27 C 0.7340(2) 0.0398(4) 0.4466(4) 0.069(3) Uani 1 1 d .
H27A H 0.7530 0.0293 0.4583 0.082 Uiso 1 1 calc R
C28 C 0.60975(19) 0.1280(3) 0.4600(3) 0.049(2) Uani 1 1 d .
C29 C 0.6371(2) 0.1844(4) 0.4165(3) 0.059(3) Uani 1 1 d .
H29A H 0.6552 0.2019 0.4116 0.071 Uiso 1 1 calc R
C30 C 0.7176(2) 0.0727(3) 0.4728(4) 0.050(2) Uani 1 1 d .
C31 C 0.66128(19) 0.2341(4) 0.5439(3) 0.047(2) Uani 1 1 d .
C32 C 0.5618(3) 0.0063(5) 0.5734(6) 0.095(4) Uani 1 1 d .
C33 C 0.5000 0.1128(14) 0.4456(10) 0.24(2) Uani 1 2 d S
O1W O 0.5329(3) 0.2879(4) 0.3029(5) 0.238(7) Uani 1 1 d .
O2W O 0.5872(2) 0.2640(5) 0.2500 0.111(4) Uani 1 2 d S
O3W O 0.5355(2) 0.0583(4) 0.3149(3) 0.137(4) Uani 1 1 d .

loop_
_atom_site_aniso_label
_atom_site_aniso_U_11
_atom_site_aniso_U_22
_atom_site_aniso_U_33
_atom_site_aniso_U_23
_atom_site_aniso_U_13
_atom_site_aniso_U_12
W1 0.0762(3) 0.0456(3) 0.0507(2) -0.0056(2) -0.0012(2) 0.0112(2)
W2 0.0656(3) 0.0555(3) 0.0519(2) 0.0002(2) -0.0070(2) 0.0081(2)
W3 0.0792(3) 0.0562(3) 0.0443(2) 0.0004(2) 0.0018(2) 0.0080(2)
W4 0.0797(3) 0.0465(3) 0.0567(3) 0.0070(2) -0.0011(2) 0.0054(2)
W5 0.0670(4) 0.0604(5) 0.0611(4) 0.000 0.000 0.0182(3)
W6 0.0689(4) 0.0476(4) 0.0666(4) 0.000 0.000 0.0156(3)
W7 0.0658(3) 0.0673(4) 0.0647(3) 0.0041(2) 0.0076(2) 0.0044(2)
Er1 0.0326(3) 0.0814(6) 0.0598(4) 0.0159(4) 0.000 0.000
Er2 0.0449(3) 0.0760(5) 0.0537(4) 0.000 0.000 -0.0106(3)
Er3 0.0454(6) 0.1091(13) 0.2370(17) 0.0806(12) 0.000 0.000
Ru1 0.0445(4) 0.0431(5) 0.0453(4) 0.0010(4) -0.0048(3) -0.0051(4)
Si1 0.0389(17) 0.0207(19) 0.0222(15) 0.000 0.000 0.0057(14)
O1 0.079(7) 0.077(8) 0.080(7) 0.000 0.000 0.025(6)
O2 0.079(5) 0.094(7) 0.089(5) 0.013(4) 0.018(4) 0.008(4)
O3 0.104(8) 0.038(7) 0.094(7) 0.000 0.000 0.016(6)
O4 0.097(5) 0.047(5) 0.081(5) 0.006(4) -0.004(4) 0.002(4)
O5 0.080(5) 0.074(6) 0.065(4) -0.007(4) -0.001(4) 0.009(4)
O6 0.078(4) 0.061(5) 0.053(4) -0.007(3) -0.003(3) 0.005(4)
O7 0.072(4) 0.063(5) 0.063(4) -0.003(3) 0.008(3) 0.018(4)
O8 0.058(4) 0.056(5) 0.045(3) -0.003(3) 0.007(3) 0.007(3)
O9 0.074(4) 0.061(5) 0.062(4) 0.001(3) 0.005(3) 0.012(4)
O10 0.075(4) 0.059(5) 0.047(4) 0.000(3) 0.015(3) 0.009(4)
O11 0.057(6) 0.088(9) 0.066(6) 0.000 0.000 -0.010(5)
O12 0.069(5) 0.024(5) 0.059(5) 0.000 0.000 0.015(4)
O13 0.111(6) 0.050(5) 0.066(4) -0.020(4) -0.001(4) 0.013(4)
O14 0.072(4) 0.066(5) 0.043(4) 0.007(3) -0.007(3) 0.010(4)
O15 0.076(6) 0.040(6) 0.050(5) 0.000 0.000 0.008(5)
O16 0.081(4) 0.043(5) 0.054(4) 0.010(3) -0.008(3) 0.010(3)
O17 0.104(5) 0.052(5) 0.061(4) 0.000(3) 0.001(4) 0.003(4)
O18 0.085(5) 0.068(5) 0.044(4) -0.003(3) -0.001(3) 0.009(4)
O19 0.082(4) 0.061(5) 0.040(4) 0.007(3) 0.007(3) 0.004(4)
O20 0.075(6) 0.060(7) 0.062(6) 0.000 0.000 -0.002(5)
O21 0.073(6) 0.030(6) 0.043(5) 0.000 0.000 0.010(4)
O22 0.093(5) 0.043(5) 0.063(4) 0.004(3) -0.005(4) 0.011(4)
O23 0.071(4) 0.062(5) 0.049(4) 0.005(3) -0.001(3) 0.017(4)
O24 0.069(6) 0.041(6) 0.047(5) 0.000 0.000 0.014(5)
O25 0.082(5) 0.142(9) 0.067(5) 0.026(5) -0.037(4) -0.028(5)
O26 0.114(7) 0.124(10) 0.154(9) 0.033(7) 0.034(7) -0.035(6)
O27 0.068(5) 0.139(8) 0.079(5) 0.024(5) -0.033(4) -0.007(5)
O28 0.020(4) 0.062(7) 0.066(5) -0.001(5) 0.000 0.000
O29 0.032(4) 0.075(7) 0.041(5) 0.000 0.000 -0.004(4)
O30 0.046(7) 0.27(2) 0.149(12) 0.128(13) 0.000 0.000
O31 0.067(6) 0.146(10) 0.184(10) 0.028(7) 0.034(6) -0.026(6)
O32 0.182(14) 0.144(14) 0.086(9) 0.034(9) 0.000 0.000
N1 0.055(5) 0.042(5) 0.046(5) -0.002(4) -0.003(4) -0.017(4)
N2 0.045(4) 0.041(5) 0.050(5) -0.004(4) -0.012(4) -0.007(4)
N3 0.038(4) 0.058(6) 0.054(5) -0.003(4) -0.002(4) -0.002(4)
N4 0.044(4) 0.054(6) 0.044(4) 0.004(4) -0.011(3) -0.007(4)
N5 0.067(5) 0.043(6) 0.044(4) -0.004(4) 0.008(4) -0.007(4)
N6 0.054(5) 0.043(6) 0.036(4) -0.006(4) -0.004(3) -0.005(4)
C1 0.054(6) 0.039(7) 0.045(5) -0.004(5) -0.019(5) -0.006(5)
C2 0.050(6) 0.045(7) 0.059(6) -0.008(5) -0.007(5) -0.007(5)
C3 0.064(6) 0.047(7) 0.070(7) 0.014(5) 0.016(5) 0.004(5)
C4 0.045(6) 0.055(8) 0.072(7) 0.017(6) -0.006(5) -0.006(5)
C5 0.046(5) 0.044(7) 0.053(6) -0.010(5) 0.004(5) -0.013(5)
C6 0.061(6) 0.056(8) 0.056(6) 0.010(5) -0.020(5) -0.010(5)
C7 0.043(6) 0.108(11) 0.061(7) 0.000(7) -0.015(6) -0.007(6)
C8 0.080(8) 0.119(13) 0.070(8) -0.047(8) 0.019(6) 0.018(8)
C9 0.083(8) 0.069(9) 0.057(6) 0.007(6) -0.033(6) -0.010(6)
C10 0.069(7) 0.049(8) 0.083(8) -0.015(6) 0.010(6) -0.021(6)
C11 0.074(7) 0.067(8) 0.053(6) 0.004(5) 0.009(6) -0.007(6)
C12 0.093(9) 0.063(10) 0.101(10) -0.037(8) -0.007(8) 0.004(8)
C13 0.071(7) 0.066(9) 0.098(9) 0.012(7) 0.002(7) -0.005(6)
C14 0.068(7) 0.072(9) 0.046(6) 0.017(5) -0.018(5) -0.017(6)
C15 0.103(9) 0.056(8) 0.053(6) -0.008(6) 0.014(6) -0.018(7)
C16 0.077(8) 0.066(9) 0.063(7) -0.010(6) 0.006(6) -0.026(7)
C17 0.084(8) 0.052(8) 0.090(9) 0.001(7) -0.029(7) -0.009(6)
C18 0.105(9) 0.067(10) 0.066(8) 0.014(7) -0.004(7) -0.042(7)
C19 0.063(7) 0.054(8) 0.080(8) -0.015(6) -0.011(6) -0.006(6)
C20 0.036(6) 0.061(8) 0.122(10) 0.030(7) -0.001(6) -0.002(5)
C21 0.111(10) 0.045(8) 0.084(9) 0.015(6) -0.056(8) -0.007(7)
C22 0.082(7) 0.051(8) 0.048(6) 0.013(5) 0.002(5) -0.009(6)
C23 0.091(9) 0.041(8) 0.102(10) 0.014(7) 0.033(7) 0.011(7)
C24 0.078(7) 0.061(9) 0.066(7) -0.009(6) -0.009(6) -0.005(6)
C25 0.052(6) 0.061(8) 0.072(7) 0.000(6) -0.002(5) -0.007(5)
C26 0.032(5) 0.062(8) 0.098(8) -0.005(6) -0.011(5) -0.018(5)
C27 0.095(8) 0.048(8) 0.063(7) 0.000(6) 0.000(6) 0.000(6)
C28 0.048(6) 0.054(7) 0.046(6) 0.007(5) -0.006(4) 0.005(5)
C29 0.055(6) 0.065(8) 0.058(6) 0.015(5) -0.013(5) -0.024(5)
C30 0.052(6) 0.025(6) 0.072(7) 0.004(5) 0.004(5) -0.009(5)
C31 0.049(6) 0.036(7) 0.055(6) -0.005(5) -0.012(5) -0.001(5)
C32 0.084(10) 0.083(12) 0.116(12) 0.005(9) 0.030(9) -0.011(9)
C33 0.018(9) 0.53(6) 0.17(2) 0.21(3) 0.000 0.000
O1W 0.306(15) 0.108(11) 0.300(14) -0.085(10) 0.175(12) -0.080(10)
O2W 0.081(7) 0.116(12) 0.137(10) 0.000 0.000 -0.025(7)
O3W 0.154(8) 0.133(10) 0.125(7) 0.045(6) 0.029(6) 0.065(7)

loop_
_atom_type_symbol
_atom_type_description
_atom_type_scat_dispersion_real
_atom_type_scat_dispersion_imag
_atom_type_scat_source
C C 0.0033 0.0016 'International Tables Vol C Tables 4.2.6.8 and 6.1.1.4'
H H 0.0000 0.0000 'International Tables Vol C Tables 4.2.6.8 and 6.1.1.4'
N N 0.0061 0.0033 'International Tables Vol C Tables 4.2.6.8 and 6.1.1.4'
O O 0.0106 0.0060 'International Tables Vol C Tables 4.2.6.8 and 6.1.1.4'
Si Si 0.0817 0.0704 'International Tables Vol C Tables 4.2.6.8 and 6.1.1.4'
Ru Ru -1.2594 0.8363 'International Tables Vol C Tables 4.2.6.8 and 6.1.1.4'
Er Er -0.2586 4.9576 'International Tables Vol C Tables 4.2.6.8 and 6.1.1.4'
W W -0.8490 6.8722 'International Tables Vol C Tables 4.2.6.8 and 6.1.1.4'

loop_
_geom_angle_atom_site_label_1
_geom_angle_atom_site_label_2
_geom_angle_atom_site_label_3
_geom_angle
_geom_angle_site_symmetry_1
_geom_angle_site_symmetry_3
O13 W1 O10 102.2(3) . .
O13 W1 O18 100.1(3) . .
O10 W1 O18 89.8(2) . .
O13 W1 O12 102.6(3) . .
O10 W1 O12 87.1(3) . .
O18 W1 O12 157.2(3) . .
O13 W1 O19 99.7(3) . .
O10 W1 O19 158.2(3) . .
O18 W1 O19 87.1(2) . .
O12 W1 O19 87.4(3) . .
O13 W1 O8 170.2(3) . .
O10 W1 O8 85.3(2) . .
O18 W1 O8 73.3(2) . .
O12 W1 O8 84.0(3) . .
O19 W1 O8 73.1(2) . .
O5 W2 O16 102.7(3) . .
O5 W2 O15 101.7(3) . .
O16 W2 O15 85.1(3) . .
O5 W2 O19 100.1(3) . .
O16 W2 O19 157.2(3) . .
O15 W2 O19 89.6(3) . .
O5 W2 O14 99.6(3) . .
O16 W2 O14 89.2(3) . .
O15 W2 O14 158.6(3) . .
O19 W2 O14 87.8(2) . .
O5 W2 O8 170.4(3) . .
O16 W2 O8 84.4(2) . .
O15 W2 O8 85.1(3) . .
O19 W2 O8 73.0(2) . .
O14 W2 O8 73.8(2) . .
O17 W3 O23 103.2(3) . .
O17 W3 O9 103.0(3) . .
O23 W3 O9 86.9(3) . .
O17 W3 O18 99.1(3) . .
O23 W3 O18 157.7(2) . .
O9 W3 O18 88.4(3) . .
O17 W3 O14 99.3(3) . .
O23 W3 O14 89.9(3) . .
O9 W3 O14 157.6(2) . .
O18 W3 O14 86.2(3) . .
O17 W3 O8 169.3(3) . .
O23 W3 O8 85.1(2) . .
O9 W3 O8 84.0(2) . .
O18 W3 O8 72.7(2) . .
O14 W3 O8 73.7(2) . .
O4 W4 O6 102.5(3) . .
O4 W4 O23 102.0(3) . .
O6 W4 O23 85.3(2) . .
O4 W4 O20 99.2(3) . .
O6 W4 O20 90.2(3) . .
O23 W4 O20 158.8(3) . .
O4 W4 O22 100.1(3) . .
O6 W4 O22 157.4(3) . .
O23 W4 O22 88.7(2) . .
O20 W4 O22 87.5(3) . .
O4 W4 O24 171.2(3) . .
O6 W4 O24 83.8(3) . .
O23 W4 O24 84.5(2) . .
O20 W4 O24 74.4(3) . .
O22 W4 O24 73.9(3) . .
O1 W5 O7 100.5(3) . .
O1 W5 O7 100.5(3) . 10_556
O7 W5 O7 88.9(4) . 10_556
O1 W5 O10 101.9(3) . 10_556
O7 W5 O10 157.6(3) . 10_556
O7 W5 O10 88.1(3) 10_556 10_556
O1 W5 O10 101.9(3) . .
O7 W5 O10 88.1(3) . .
O7 W5 O10 157.6(3) 10_556 .
O10 W5 O10 86.2(3) 10_556 .
O1 W5 O21 171.6(4) . .
O7 W5 O21 73.6(2) . .
O7 W5 O21 73.6(2) 10_556 .
O10 W5 O21 84.2(2) 10_556 .
O10 W5 O21 84.2(2) . .
O3 W6 O16 101.2(3) . 10_556
O3 W6 O16 101.2(3) . .
O16 W6 O16 85.5(3) 10_556 .
O3 W6 O22 99.9(3) . .
O16 W6 O22 158.9(3) 10_556 .
O16 W6 O22 89.7(3) . .
O3 W6 O22 99.9(3) . 10_556
O16 W6 O22 89.7(3) 10_556 10_556
O16 W6 O22 158.9(3) . 10_556
O22 W6 O22 87.4(4) . 10_556
O3 W6 O24 171.6(4) . .
O16 W6 O24 85.0(2) 10_556 .
O16 W6 O24 85.0(2) . .
O22 W6 O24 74.2(2) . .
O22 W6 O24 74.2(2) 10_556 .
O2 W7 O6 102.6(3) . .
O2 W7 O11 102.0(3) . .
O6 W7 O11 89.4(3) . .
O2 W7 O7 100.0(3) . .
O6 W7 O7 157.3(3) . .
O11 W7 O7 87.8(4) . .
O2 W7 O9 101.6(3) . .
O6 W7 O9 85.4(3) . .
O11 W7 O9 156.5(3) . .
O7 W7 O9 88.2(3) . .
O2 W7 O21 171.5(3) . .
O6 W7 O21 84.3(3) . .
O11 W7 O21 72.8(3) . .
O7 W7 O21 73.4(3) . .
O9 W7 O21 83.8(2) . .
O27 Er1 O27 100.4(4) . 12_655
O27 Er1 O29 143.7(3) . 3_655
O27 Er1 O29 85.1(2) 12_655 3_655
O27 Er1 O29 85.1(2) . .
O27 Er1 O29 143.7(3) 12_655 .
O29 Er1 O29 70.9(3) 3_655 .
O27 Er1 O3W 142.7(3) . 12_655
O27 Er1 O3W 76.1(3) 12_655 12_655
O29 Er1 O3W 73.6(3) 3_655 12_655
O29 Er1 O3W 119.9(3) . 12_655
O27 Er1 O3W 76.1(3) . .
O27 Er1 O3W 142.7(3) 12_655 .
O29 Er1 O3W 119.9(3) 3_655 .
O29 Er1 O3W 73.6(3) . .
O3W Er1 O3W 84.8(5) 12_655 .
O27 Er1 O28 76.7(2) . .
O27 Er1 O28 76.7(2) 12_655 .
O29 Er1 O28 69.8(3) 3_655 .
O29 Er1 O28 69.8(3) . .
O3W Er1 O28 135.6(2) 12_655 .
O3W Er1 O28 135.6(2) . .
O27 Er1 O30 72.1(3) . .
O27 Er1 O30 72.1(3) 12_655 .
O29 Er1 O30 141.9(2) 3_655 .
O29 Er1 O30 141.9(2) . .
O3W Er1 O30 71.5(4) 12_655 .
O3W Er1 O30 71.5(4) . .
O28 Er1 O30 130.2(5) . .
O27 Er1 Er1 122.46(19) . 10_556
O27 Er1 Er1 122.45(19) 12_655 10_556
O29 Er1 Er1 37.53(13) 3_655 10_556
O29 Er1 Er1 37.53(13) . 10_556
O3W Er1 Er1 87.8(2) 12_655 10_556
O3W Er1 Er1 87.8(2) . 10_556
O28 Er1 Er1 78.14(18) . 10_556
O30 Er1 Er1 151.7(5) . 10_556
O27 Er1 Er2 112.3(2) . 3_655
O27 Er1 Er2 68.75(19) 12_655 3_655
O29 Er1 Er2 36.5(2) 3_655 3_655
O29 Er1 Er2 75.93(19) . 3_655
O3W Er1 Er2 101.1(2) 12_655 3_655
O3W Er1 Er2 147.49(19) . 3_655
O28 Er1 Er2 35.76(10) . 3_655
O30 Er1 Er2 140.8(3) . 3_655
Er1 Er1 Er2 60.759(11) 10_556 3_655
O27 Er1 Er2 68.75(19) . .
O27 Er1 Er2 112.3(2) 12_655 .
O29 Er1 Er2 75.93(19) 3_655 .
O29 Er1 Er2 36.5(2) . .
O3W Er1 Er2 147.49(19) 12_655 .
O3W Er1 Er2 101.1(2) . .
O28 Er1 Er2 35.76(10) . .
O30 Er1 Er2 140.8(3) . .
Er1 Er1 Er2 60.761(11) 10_556 .
Er2 Er1 Er2 57.78(2) 3_655 .
O25 Er2 O25 103.3(4) . 10_556
O25 Er2 O28 84.5(3) . .
O25 Er2 O28 145.4(3) 10_556 .
O25 Er2 O28 145.4(3) . 10_556
O25 Er2 O28 84.5(3) 10_556 10_556
O28 Er2 O28 71.9(3) . 10_556
O25 Er2 O2W 72.1(3) . .
O25 Er2 O2W 72.1(3) 10_556 .
O28 Er2 O2W 140.9(2) . .
O28 Er2 O2W 140.9(2) 10_556 .
O25 Er2 O1W 143.6(3) . 10_556
O25 Er2 O1W 81.4(5) 10_556 10_556
O28 Er2 O1W 112.3(4) . 10_556
O28 Er2 O1W 70.5(3) 10_556 10_556
O2W Er2 O1W 75.3(4) . 10_556
O25 Er2 O1W 81.4(5) . .
O25 Er2 O1W 143.6(3) 10_556 .
O28 Er2 O1W 70.5(3) . .
O28 Er2 O1W 112.3(4) 10_556 .
O2W Er2 O1W 75.3(4) . .
O1W Er2 O1W 74.9(7) 10_556 .
O25 Er2 O29 78.5(2) . .
O25 Er2 O29 78.5(2) 10_556 .
O28 Er2 O29 70.0(2) . .
O28 Er2 O29 70.0(2) 10_556 .
O2W Er2 O29 131.6(3) . .
O1W Er2 O29 136.9(3) 10_556 .
O1W Er2 O29 136.9(3) . .
O25 Er2 Er2 122.4(2) . 3_655
O25 Er2 Er2 122.4(2) 10_556 3_655
O28 Er2 Er2 38.03(15) . 3_655
O28 Er2 Er2 38.02(15) 10_556 3_655
O2W Er2 Er2 150.1(3) . 3_655
O1W Er2 Er2 81.0(3) 10_556 3_655
O1W Er2 Er2 81.0(3) . 3_655
O29 Er2 Er2 78.35(17) . 3_655
O25 Er2 Er1 69.4(2) . .
O25 Er2 Er1 114.5(2) 10_556 .
O28 Er2 Er1 36.6(2) . .
O28 Er2 Er1 76.70(19) 10_556 .
O2W Er2 Er1 141.39(19) . .
O1W Er2 Er1 141.9(3) 10_556 .
O1W Er2 Er1 101.1(3) . .
O29 Er2 Er1 35.98(9) . .
Er2 Er2 Er1 61.107(10) 3_655 .
O25 Er2 Er1 114.5(2) . 10_556
O25 Er2 Er1 69.4(2) 10_556 10_556
O28 Er2 Er1 76.71(19) . 10_556
O28 Er2 Er1 36.6(2) 10_556 10_556
O2W Er2 Er1 141.39(19) . 10_556
O1W Er2 Er1 101.1(3) 10_556 10_556
O1W Er2 Er1 141.9(3) . 10_556
O29 Er2 Er1 35.98(9) . 10_556
Er2 Er2 Er1 61.106(10) 3_655 10_556
Er1 Er2 Er1 58.48(2) . 10_556
O31 Er3 O31 96.7(5) 4_556 9_656
O31 Er3 O31 179.996(2) 4_556 12_655
O31 Er3 O31 83.3(5) 9_656 12_655
O31 Er3 O31 83.3(5) 4_556 .
O31 Er3 O31 179.999(2) 9_656 .
O31 Er3 O31 96.7(5) 12_655 .
O31 Er3 O32 91.0(3) 4_556 9_656
O31 Er3 O32 91.0(3) 9_656 9_656
O31 Er3 O32 89.0(3) 12_655 9_656
O31 Er3 O32 89.0(3) . 9_656
O31 Er3 O32 89.0(3) 4_556 .
O31 Er3 O32 89.0(3) 9_656 .
O31 Er3 O32 90.9(3) 12_655 .
O31 Er3 O32 91.0(3) . .
O32 Er3 O32 180.0(6) 9_656 .
N5 Ru1 N1 91.4(3) . .
N5 Ru1 N3 101.6(3) . .
N1 Ru1 N3 79.0(3) . .
N5 Ru1 N4 78.8(3) . .
N1 Ru1 N4 95.3(3) . .
N3 Ru1 N4 174.3(3) . .
N5 Ru1 N2 168.5(3) . .
N1 Ru1 N2 98.2(3) . .
N3 Ru1 N2 86.6(3) . .
N4 Ru1 N2 93.8(3) . .
N5 Ru1 N6 93.3(3) . .
N1 Ru1 N6 174.1(3) . .
N3 Ru1 N6 96.5(3) . .
N4 Ru1 N6 89.2(3) . .
N2 Ru1 N6 77.6(3) . .
O24 Si1 O8 109.4(3) . 10_556
O24 Si1 O8 109.4(3) . .
O8 Si1 O8 109.4(5) 10_556 .
O24 Si1 O21 109.4(4) . .
O8 Si1 O21 109.7(3) 10_556 .
O8 Si1 O21 109.7(3) . .
W7 O6 W4 153.2(4) . .
W5 O7 W7 122.2(3) . .
Si1 O8 W1 124.2(3) . .
Si1 O8 W2 125.2(3) . .
W1 O8 W2 91.0(2) . .
Si1 O8 W3 124.5(3) . .
W1 O8 W3 90.91(19) . .
W2 O8 W3 90.80(19) . .
W3 O9 W7 151.0(3) . .
W1 O10 W5 150.7(3) . .
W7 O11 W7 123.6(4) . 10_556
W1 O12 W1 150.3(5) . 10_556
W3 O14 W2 121.7(3) . .
W2 O15 W2 152.2(5) 10_556 .
W2 O16 W6 151.1(3) . .
W1 O18 W3 123.1(3) . .
W2 O19 W1 122.8(3) . .
W4 O20 W4 120.9(5) 10_556 .
Si1 O21 W5 125.2(4) . .
Si1 O21 W7 124.5(2) . 10_556
W5 O21 W7 90.7(2) . 10_556
Si1 O21 W7 124.5(2) . .
W5 O21 W7 90.7(2) . .
W7 O21 W7 90.8(3) 10_556 .
W6 O22 W4 121.3(3) . .
W3 O23 W4 150.6(3) . .
Si1 O24 W6 124.4(5) . .
Si1 O24 W4 125.1(2) . .
W6 O24 W4 90.7(2) . .
Si1 O24 W4 125.1(2) . 10_556
W6 O24 W4 90.7(2) . 10_556
W4 O24 W4 90.3(3) . 10_556
C7 O25 Er2 137.2(7) . .
C7 O27 Er1 132.9(7) . .
Er2 O28 Er2 103.9(3) 3_655 .
Er2 O28 Er1 107.7(2) 3_655 .
Er2 O28 Er1 107.7(2) . .
Er1 O29 Er1 104.9(3) . 10_556
Er1 O29 Er2 107.5(2) . .
Er1 O29 Er2 107.5(2) 10_556 .
C33 O30 Er1 118.4(14) . .
C32 O31 Er3 158.7(10) . .
C33 O32 Er3 151(2) . .
C22 N1 C30 118.5(8) . .
C22 N1 Ru1 126.0(7) . .
C30 N1 Ru1 115.5(6) . .
C1 N2 C2 117.7(8) . .
C1 N2 Ru1 114.9(6) . .
C2 N2 Ru1 127.4(6) . .
C6 N3 C4 118.1(8) . .
C6 N3 Ru1 126.5(6) . .
C4 N3 Ru1 114.8(6) . .
C29 N4 C28 117.8(7) . .
C29 N4 Ru1 126.1(6) . .
C28 N4 Ru1 115.9(6) . .
C3 N5 C5 120.9(8) . .
C3 N5 Ru1 124.1(6) . .
C5 N5 Ru1 114.5(6) . .
C31 N6 C13 117.1(8) . .
C31 N6 Ru1 117.3(6) . .
C13 N6 Ru1 125.4(7) . .
N2 C1 C24 119.5(9) . .
N2 C1 C31 116.6(9) . .
C24 C1 C31 124.0(9) . .
C16 C2 N2 124.9(10) . .
N5 C3 C11 121.5(9) . .
N3 C4 C20 121.1(10) . .
N3 C4 C30 116.0(8) . .
C20 C4 C30 122.9(10) . .
C25 C5 N5 120.5(9) . .
C25 C5 C28 124.3(9) . .
N5 C5 C28 115.1(8) . .
N3 C6 C17 123.2(10) . .
O25 C7 O27 126.6(9) . .
O25 C7 C14 121.4(10) . .
O27 C7 C14 111.9(10) . .
C12 C8 C13 120.6(12) . .
C14 C9 C29 120.3(10) . .
C11 C10 C25 118.9(9) . .
C11 C10 C32 121.4(11) . .
C25 C10 C32 119.6(11) . .
C3 C11 C10 118.7(10) . .
C8 C12 C19 117.6(11) . .
N6 C13 C8 120.2(11) . .
C9 C14 C26 116.0(9) . .
C9 C14 C7 118.5(9) . .
C26 C14 C7 125.4(10) . .
C22 C15 C23 119.6(10) . .
C2 C16 C18 116.5(10) . .
C21 C17 C6 119.6(11) . .
C16 C18 C24 121.4(11) . .
C31 C19 C12 120.8(11) . .
C21 C20 C4 118.5(10) . .
C17 C21 C20 119.4(11) . .
N1 C22 C15 121.7(10) . .
C27 C23 C15 118.8(11) . .
C18 C24 C1 120.1(10) . .
C5 C25 C10 119.3(9) . .
C14 C26 C28 123.2(9) . .
C30 C27 C23 119.3(11) . .
N4 C28 C26 119.7(8) . .
N4 C28 C5 114.7(7) . .
C26 C28 C5 125.6(9) . .
N4 C29 C9 122.6(9) . .
C27 C30 N1 122.1(9) . .
C27 C30 C4 124.3(9) . .
N1 C30 C4 113.3(8) . .
N6 C31 C19 123.6(9) . .
N6 C31 C1 112.8(8) . .
C19 C31 C1 123.5(10) . .
O26 C32 O31 125.4(13) . .
O26 C32 C10 115.6(13) . .
O31 C32 C10 119.0(13) . .
O32 C33 O30 100(3) . .

loop_
_geom_bond_atom_site_label_1
_geom_bond_atom_site_label_2
_geom_bond_distance
_geom_bond_site_symmetry_2
W1 O13 1.690(6) .
W1 O10 1.886(6) .
W1 O18 1.900(6) .
W1 O12 1.905(2) .
W1 O19 1.913(6) .
W1 O8 2.351(6) .
W2 O5 1.694(6) .
W2 O16 1.888(6) .
W2 O15 1.898(2) .
W2 O19 1.912(6) .
W2 O14 1.924(6) .
W2 O8 2.354(5) .
W3 O17 1.690(6) .
W3 O23 1.886(6) .
W3 O9 1.894(6) .
W3 O18 1.919(7) .
W3 O14 1.921(6) .
W3 O8 2.361(5) .
W4 O4 1.714(7) .
W4 O6 1.897(6) .
W4 O23 1.922(6) .
W4 O20 1.927(5) .
W4 O22 1.929(6) .
W4 O24 2.365(6) .
W5 O1 1.662(9) .
W5 O7 1.914(6) .
W5 O7 1.914(6) 10_556
W5 O10 1.921(6) 10_556
W5 O10 1.921(6) .
W5 O21 2.350(8) .
W6 O3 1.684(9) .
W6 O16 1.920(6) 10_556
W6 O16 1.920(6) .
W6 O22 1.924(6) .
W6 O22 1.924(6) 10_556
W6 O24 2.357(8) .
W7 O2 1.698(6) .
W7 O6 1.895(6) .
W7 O11 1.907(4) .
W7 O7 1.915(7) .
W7 O9 1.919(6) .
W7 O21 2.360(6) .
Er1 O27 2.301(7) .
Er1 O27 2.301(7) 12_655
Er1 O29 2.341(4) 3_655
Er1 O29 2.341(4) .
Er1 O3W 2.352(8) 12_655
Er1 O3W 2.352(8) .
Er1 O28 2.376(9) .
Er1 O30 2.389(12) .
Er1 Er1 3.7130(13) 10_556
Er1 Er2 3.8006(9) 3_655
Er1 Er2 3.8007(9) .
Er2 O25 2.262(7) .
Er2 O25 2.262(7) 10_556
Er2 O28 2.331(5) .
Er2 O28 2.331(5) 10_556
Er2 O2W 2.367(10) .
Er2 O1W 2.368(11) 10_556
Er2 O1W 2.368(11) .
Er2 O29 2.373(9) .
Er2 Er2 3.6726(12) 3_655
Er2 Er1 3.8007(9) 10_556
Er3 O31 2.200(11) 4_556
Er3 O31 2.200(11) 9_656
Er3 O31 2.200(11) 12_655
Er3 O31 2.200(11) .
Er3 O32 2.249(15) 9_656
Er3 O32 2.249(15) .
Ru1 N5 2.040(7) .
Ru1 N1 2.042(7) .
Ru1 N3 2.045(7) .
Ru1 N4 2.046(6) .
Ru1 N2 2.047(7) .
Ru1 N6 2.073(7) .
Si1 O24 1.594(8) .
Si1 O8 1.600(6) 10_556
Si1 O8 1.600(6) .
Si1 O21 1.607(8) .
O11 W7 1.907(4) 10_556
O12 W1 1.905(2) 10_556
O15 W2 1.898(2) 10_556
O20 W4 1.927(5) 10_556
O21 W7 2.360(6) 10_556
O24 W4 2.365(6) 10_556
O25 C7 1.193(11) .
O26 C32 1.249(14) .
O27 C7 1.295(11) .
O28 Er2 2.331(5) 3_655
O29 Er1 2.341(4) 10_556
O30 C33 1.64(4) .
O31 C32 1.264(15) .
O32 C33 1.30(3) .
N1 C22 1.334(10) .
N1 C30 1.381(10) .
N2 C1 1.355(11) .
N2 C2 1.360(10) .
N3 C6 1.341(10) .
N3 C4 1.351(11) .
N4 C29 1.343(10) .
N4 C28 1.351(10) .
N5 C3 1.346(11) .
N5 C5 1.377(10) .
N6 C31 1.321(11) .
N6 C13 1.378(11) .
C1 C24 1.379(13) .
C1 C31 1.462(12) .
C2 C16 1.345(13) .
C3 C11 1.393(12) .
C4 C20 1.412(12) .
C4 C30 1.459(12) .
C5 C25 1.362(11) .
C5 C28 1.441(12) .
C6 C17 1.388(12) .
C7 C14 1.488(12) .
C8 C12 1.347(15) .
C8 C13 1.417(14) .
C9 C14 1.360(12) .
C9 C29 1.375(11) .
C10 C11 1.394(12) .
C10 C25 1.443(14) .
C10 C32 1.523(15) .
C12 C19 1.374(14) .
C14 C26 1.363(12) .
C15 C22 1.384(13) .
C15 C23 1.396(13) .
C16 C18 1.356(14) .
C17 C21 1.336(14) .
C18 C24 1.365(13) .
C19 C31 1.359(12) .
C20 C21 1.406(14) .
C23 C27 1.382(14) .
C26 C28 1.368(11) .
C27 C30 1.366(13) .

loop_
_platon_squeeze_void_nr
_platon_squeeze_void_average_x
_platon_squeeze_void_average_y
_platon_squeeze_void_average_z
_platon_squeeze_void_volume
_platon_squeeze_void_count_electrons
_platon_squeeze_void_content
1 -0.005 -0.006 -0.005 17186 5846 ' '
